data_4332156
loop_
_publ_author_name
'Liu, Bin'
'Yin, Ping'
Yi,
'Gao, Song'
'Zheng, Li-Min'

_publ_section_title
;
 Template- and pH-Directed Assembly of Diruthenium Diphosphonates with
 Different Topologies and Oxidation States
;
_journal_issue 10
_journal_name_full 'Inorganic Chemistry'
_journal_page_first 4205
_journal_page_last 4213
_journal_paper_doi 10.1021/ic060041h
_journal_volume 45
_journal_year 2006
_chemical_formula_sum 'C12 H44 N4 O18 P4 Ru2'
_chemical_formula_weight 858.53
_chemical_name_systematic
; 
 ? 
;
_space_group_IT_number 14
_symmetry_cell_setting monoclinic
_symmetry_space_group_name_Hall '-P 2yn'
_symmetry_space_group_name_H-M 'P 1 21/n 1'
_atom_sites_solution_hydrogens geom
_atom_sites_solution_primary direct
_atom_sites_solution_secondary difmap
_audit_creation_method SHELXL-97
_cell_angle_alpha 90.00
_cell_angle_beta 91.347(3)
_cell_angle_gamma 90.00
_cell_formula_units_Z 2
_cell_length_a 5.5596(7)
_cell_length_b 19.343(3)
_cell_length_c 13.0498(17)
_cell_measurement_reflns_used 944
_cell_measurement_temperature 293(2)
_cell_measurement_theta_max 21.325
_cell_measurement_theta_min 3.123
_cell_volume 1403.0(3)
_computing_cell_refinement SMART
_computing_data_collection 'SMART (Bruker, 2000)'
_computing_data_reduction 'SAINT (Bruker, 2000)'
_computing_molecular_graphics SHELXTL
_computing_publication_material SHELXTL
_computing_structure_refinement SHELXTL
_computing_structure_solution 'SHELXTL (Bruker, 2000)'
_diffrn_ambient_temperature 293(2)
_diffrn_detector_area_resol_mean 4k
_diffrn_measured_fraction_theta_full 0.952
_diffrn_measured_fraction_theta_max 0.952
_diffrn_measurement_device_type 'Bruke smart apex ccd'
_diffrn_measurement_method 'CCD area detector'
_diffrn_radiation_monochromator graphite
_diffrn_radiation_source 'fine-focus sealed tube'
_diffrn_radiation_type MoK\a
_diffrn_radiation_wavelength 0.71073
_diffrn_reflns_av_R_equivalents 0.0652
_diffrn_reflns_av_sigmaI/netI 0.1340
_diffrn_reflns_limit_h_max 7
_diffrn_reflns_limit_h_min -7
_diffrn_reflns_limit_k_max 25
_diffrn_reflns_limit_k_min -24
_diffrn_reflns_limit_l_max 17
_diffrn_reflns_limit_l_min -12
_diffrn_reflns_number 8343
_diffrn_reflns_theta_full 28.06
_diffrn_reflns_theta_max 28.06
_diffrn_reflns_theta_min 1.88
_exptl_absorpt_coefficient_mu 1.390
_exptl_absorpt_correction_T_max 0.83297
_exptl_absorpt_correction_T_min 0.73755
_exptl_absorpt_correction_type empirical
_exptl_crystal_colour 'Brown red'
_exptl_crystal_density_diffrn 2.032
_exptl_crystal_density_method 'not measured'
_exptl_crystal_description column
_exptl_crystal_F_000 872
_exptl_crystal_size_max 0.20
_exptl_crystal_size_mid 0.06
_exptl_crystal_size_min 0.06
_refine_diff_density_max 0.816
_refine_diff_density_min -0.690
_refine_diff_density_rms 0.127
_refine_ls_extinction_method none
_refine_ls_goodness_of_fit_ref 0.748
_refine_ls_hydrogen_treatment mixed
_refine_ls_matrix_type full
_refine_ls_number_parameters 208
_refine_ls_number_reflns 3253
_refine_ls_number_restraints 0
_refine_ls_restrained_S_all 0.748
_refine_ls_R_factor_all 0.0734
_refine_ls_R_factor_gt 0.0424
_refine_ls_shift/su_max 0.001
_refine_ls_shift/su_mean 0.000
_refine_ls_structure_factor_coef Fsqd
_refine_ls_weighting_details 'calc w=1/[\s^2^(Fo^2^)+(0.0000P)^2^+0.0000P] where P=(Fo^2^+2Fc^2^)/3'
_refine_ls_weighting_scheme calc
_refine_ls_wR_factor_gt 0.0582
_refine_ls_wR_factor_ref 0.0632
_reflns_number_gt 2070
_reflns_number_total 3253
_reflns_threshold_expression >2sigma(I)
_cod_data_source_file ic060041hsup2.cif
_cod_data_source_block '[NH3(CH2)4NH3]2Ru2(hedp)2.4H2O'
_cod_depositor_comments
;
The following automatic conversions were performed:

'_symmetry_cell_setting' value 'Monoclinic' changed to 'monoclinic'
according to /home/saulius/struct/CIF-dictionaries/cif_core.dic
dictionary named 'cif_core.dic' version 2.4.2 from
2011-04-26.

'_exptl_absorpt_correction_type' value 'Empirical'
changed to 'empirical' according to
/home/saulius/struct/CIF-dictionaries/cif_core.dic dictionary named
'cif_core.dic' version 2.4.2 from 2011-04-26.

Automatic conversion script
Id: cif_fix_values 1891 2012-01-12 08:04:46Z andrius 
;
_cod_original_sg_symbol_H-M P2(1)/n
_cod_database_code 4332156

loop_
_symmetry_equiv_pos_as_xyz
'x, y, z'
'-x+1/2, y+1/2, -z+1/2'
'-x, -y, -z'
'x-1/2, -y-1/2, z-1/2'

loop_
_atom_site_label
_atom_site_type_symbol
_atom_site_fract_x
_atom_site_fract_y
_atom_site_fract_z
_atom_site_U_iso_or_equiv
_atom_site_adp_type
_atom_site_occupancy
_atom_site_symmetry_multiplicity
_atom_site_calc_flag
_atom_site_refinement_flags
Ru1 Ru 0.69150(7) 0.480509(17) 0.52511(3) 0.01596(10) Uani 1 1 d .
P1 P 0.4602(2) 0.57429(6) 0.68157(10) 0.0189(3) Uani 1 1 d .
P2 P 0.2851(2) 0.42478(6) 0.65815(10) 0.0190(3) Uani 1 1 d .
O1 O 0.7113(5) 0.55232(13) 0.6446(2) 0.0191(7) Uani 1 1 d .
O2 O 0.2957(5) 0.59326(13) 0.5902(2) 0.0180(7) Uani 1 1 d .
O3 O 0.4798(5) 0.63177(14) 0.7588(2) 0.0228(8) Uani 1 1 d .
O4 O 0.5368(5) 0.40776(13) 0.6185(2) 0.0184(7) Uani 1 1 d .
O5 O 0.1216(5) 0.44983(13) 0.5680(2) 0.0182(7) Uani 1 1 d .
O6 O 0.1781(5) 0.36608(14) 0.7159(2) 0.0242(8) Uani 1 1 d .
O7 O 0.0915(6) 0.5206(2) 0.7817(3) 0.0384(10) Uani 1 1 d .
H7 H 0.002(10) 0.522(3) 0.736(4) 0.054 Uiso 1 1 d .
N1 N 1.0959(9) 0.3493(3) 0.1386(4) 0.0378(13) Uani 1 1 d .
H1A H 1.275(9) 0.352(2) 0.175(4) 0.053 Uiso 1 1 d .
H1B H 1.005(9) 0.314(2) 0.164(4) 0.053 Uiso 1 1 d .
H1C H 1.019(10) 0.376(3) 0.157(5) 0.053 Uiso 1 1 d .
N2 N 0.5909(8) 0.1858(2) -0.0619(4) 0.0332(12) Uani 1 1 d .
H2AA H 0.515(9) 0.188(2) -0.007(4) 0.047 Uiso 1 1 d .
H2AB H 0.500(9) 0.204(2) -0.123(4) 0.047 Uiso 1 1 d .
H2AC H 0.642(9) 0.145(2) -0.074(4) 0.047 Uiso 1 1 d .
C1 C 0.3267(8) 0.4990(2) 0.7448(3) 0.0219(12) Uani 1 1 d .
C2 C 0.4775(9) 0.4780(2) 0.8359(3) 0.0364(14) Uani 1 1 d .
H2A H 0.4060 0.4386 0.8681 0.055 Uiso 1 1 calc R
H2B H 0.4871 0.5156 0.8838 0.055 Uiso 1 1 calc R
H2C H 0.6363 0.4662 0.8144 0.055 Uiso 1 1 calc R
C3 C 1.1280(9) 0.3536(3) 0.0280(4) 0.0390(14) Uani 1 1 d .
H3A H 1.2122 0.3124 0.0064 0.047 Uiso 1 1 calc R
H3B H 1.2312 0.3928 0.0145 0.047 Uiso 1 1 calc R
C4 C 0.9070(10) 0.3607(2) -0.0360(4) 0.0420(15) Uani 1 1 d .
H4A H 0.9540 0.3634 -0.1070 0.050 Uiso 1 1 calc R
H4B H 0.8326 0.4045 -0.0192 0.050 Uiso 1 1 calc R
C5 C 0.7188(9) 0.3052(2) -0.0283(4) 0.0371(14) Uani 1 1 d .
H5A H 0.6613 0.3046 0.0413 0.044 Uiso 1 1 calc R
H5B H 0.5837 0.3174 -0.0731 0.044 Uiso 1 1 calc R
C6 C 0.8000(9) 0.2346(2) -0.0550(4) 0.0401(15) Uani 1 1 d .
H6A H 0.9145 0.2183 -0.0032 0.048 Uiso 1 1 calc R
H6B H 0.8803 0.2357 -0.1201 0.048 Uiso 1 1 calc R
O1W O 0.3167(6) 0.20585(16) 0.1228(3) 0.0403(10) Uani 1 1 d G
H1WA H 0.1935 0.1761 0.1261 0.056 Uiso 1 1 d G
H1WB H 0.4573 0.1937 0.1530 0.056 Uiso 1 1 d G
O2W O 0.8274(6) 0.26177(16) 0.2676(3) 0.0402(10) Uani 1 1 d G
H2WA H 0.7151 0.2939 0.2539 0.056 Uiso 1 1 d G
H2WB H 0.7976 0.2185 0.2455 0.056 Uiso 1 1 d G

loop_
_atom_site_aniso_label
_atom_site_aniso_U_11
_atom_site_aniso_U_22
_atom_site_aniso_U_33
_atom_site_aniso_U_23
_atom_site_aniso_U_13
_atom_site_aniso_U_12
Ru1 0.0140(2) 0.01467(18) 0.0192(2) 0.00029(19) -0.00083(15) 0.00037(18)
P1 0.0189(8) 0.0169(6) 0.0207(7) -0.0004(6) -0.0012(6) -0.0004(5)
P2 0.0190(8) 0.0164(6) 0.0215(7) 0.0018(6) 0.0004(6) -0.0008(5)
O1 0.0213(19) 0.0150(16) 0.0210(18) -0.0038(14) -0.0030(15) -0.0010(13)
O2 0.0189(19) 0.0157(16) 0.0192(18) -0.0014(14) -0.0023(14) 0.0016(13)
O3 0.023(2) 0.0180(17) 0.027(2) -0.0073(15) -0.0064(15) 0.0028(14)
O4 0.0152(18) 0.0151(16) 0.0251(19) 0.0050(14) 0.0039(15) 0.0012(13)
O5 0.0192(19) 0.0185(16) 0.0172(18) 0.0001(14) 0.0014(14) 0.0003(14)
O6 0.029(2) 0.0209(17) 0.0231(19) 0.0052(15) 0.0009(15) -0.0015(15)
O7 0.029(2) 0.047(2) 0.040(3) -0.011(2) 0.0115(18) -0.004(2)
N1 0.028(3) 0.047(3) 0.039(3) 0.001(3) -0.009(3) -0.009(2)
N2 0.031(3) 0.024(2) 0.044(3) 0.003(3) -0.005(2) 0.001(2)
C1 0.021(3) 0.020(3) 0.025(3) -0.001(2) 0.001(2) -0.003(2)
C2 0.058(4) 0.024(3) 0.027(3) 0.014(3) -0.022(3) -0.014(3)
C3 0.029(4) 0.051(4) 0.037(4) 0.006(3) -0.001(3) -0.013(3)
C4 0.046(4) 0.042(3) 0.038(4) 0.002(3) -0.005(3) -0.007(3)
C5 0.032(3) 0.037(3) 0.042(4) -0.001(3) -0.011(3) -0.005(3)
C6 0.025(3) 0.030(3) 0.065(4) -0.005(3) 0.002(3) 0.000(3)
O1W 0.026(2) 0.030(2) 0.064(3) 0.006(2) -0.009(2) -0.0071(17)
O2W 0.033(2) 0.027(2) 0.060(3) -0.013(2) -0.006(2) 0.0035(18)

loop_
_atom_type_symbol
_atom_type_description
_atom_type_scat_dispersion_real
_atom_type_scat_dispersion_imag
_atom_type_scat_source
C C 0.0033 0.0016 'International Tables Vol C Tables 4.2.6.8 and 6.1.1.4'
H H 0.0000 0.0000 'International Tables Vol C Tables 4.2.6.8 and 6.1.1.4'
N N 0.0061 0.0033 'International Tables Vol C Tables 4.2.6.8 and 6.1.1.4'
O O 0.0106 0.0060 'International Tables Vol C Tables 4.2.6.8 and 6.1.1.4'
P P 0.1023 0.0942 'International Tables Vol C Tables 4.2.6.8 and 6.1.1.4'
Ru Ru -1.2594 0.8363 'International Tables Vol C Tables 4.2.6.8 and 6.1.1.4'

loop_
_geom_angle_atom_site_label_1
_geom_angle_atom_site_label_2
_geom_angle_atom_site_label_3
_geom_angle
_geom_angle_site_symmetry_1
_geom_angle_site_symmetry_3
O4 Ru1 O2 88.92(10) . 3_666
O4 Ru1 O1 91.59(11) . .
O2 Ru1 O1 174.73(11) 3_666 .
O4 Ru1 O5 174.94(11) . 3_666
O2 Ru1 O5 89.76(10) 3_666 3_666
O1 Ru1 O5 89.28(10) . 3_666
O4 Ru1 Ru1 89.77(8) . 3_666
O2 Ru1 Ru1 93.73(8) 3_666 3_666
O1 Ru1 Ru1 91.52(8) . 3_666
O5 Ru1 Ru1 95.19(8) 3_666 3_666
O3 P1 O2 112.18(16) . .
O3 P1 O1 111.12(17) . .
O2 P1 O1 110.50(17) . .
O3 P1 C1 108.01(18) . .
O2 P1 C1 107.4(2) . .
O1 P1 C1 107.37(18) . .
O6 P2 O4 112.53(16) . .
O6 P2 O5 112.81(18) . .
O4 P2 O5 109.52(17) . .
O6 P2 C1 109.19(18) . .
O4 P2 C1 105.75(19) . .
O5 P2 C1 106.63(18) . .
P1 O1 Ru1 112.51(16) . .
P1 O2 Ru1 111.70(15) . 3_666
P2 O4 Ru1 116.60(15) . .
P2 O5 Ru1 110.50(16) . 3_666
O7 C1 C2 107.7(4) . .
O7 C1 P2 108.9(3) . .
C2 C1 P2 109.7(3) . .
O7 C1 P1 107.1(3) . .
C2 C1 P1 110.3(3) . .
P2 C1 P1 112.9(2) . .
N1 C3 C4 116.4(4) . .
C3 C4 C5 117.9(4) . .
C6 C5 C4 115.2(4) . .
C5 C6 N2 110.7(4) . .

loop_
_geom_bond_atom_site_label_1
_geom_bond_atom_site_label_2
_geom_bond_distance
_geom_bond_site_symmetry_2
Ru1 O4 2.063(3) .
Ru1 O2 2.076(3) 3_666
Ru1 O1 2.090(3) .
Ru1 O5 2.105(3) 3_666
Ru1 Ru1 2.3380(8) 3_666
P1 O3 1.503(3) .
P1 O2 1.530(3) .
P1 O1 1.547(3) .
P1 C1 1.839(4) .
P2 O6 1.494(3) .
P2 O4 1.539(3) .
P2 O5 1.547(3) .
P2 C1 1.838(4) .
O2 Ru1 2.076(3) 3_666
O5 Ru1 2.105(3) 3_666
O7 C1 1.465(5) .
N1 C3 1.461(7) .
N2 C6 1.498(6) .
C1 C2 1.495(6) .
C3 C4 1.476(7) .
C4 C5 1.504(6) .
C5 C6 1.483(6) .

loop_
_geom_hbond_atom_site_label_D
_geom_hbond_atom_site_label_H
_geom_hbond_atom_site_label_A
_geom_hbond_distance_DH
_geom_hbond_distance_HA
_geom_hbond_distance_DA
_geom_hbond_angle_DHA
_geom_hbond_site_symmetry_A
O7 H7 O1 0.77(5) 2.07(5) 2.804(5) 160(6) 1_455
N1 H1A O3 1.09(5) 1.63(5) 2.710(6) 169(4) 3_766
N1 H1B O2W 0.91(5) 1.98(5) 2.836(6) 156(5) .
N1 H1C O7 0.71(5) 2.25(5) 2.925(6) 158(6) 3_666
N2 H2AA O1W 0.84(5) 2.07(5) 2.908(6) 173(5) .
N2 H2AB O2W 1.00(5) 1.83(5) 2.823(6) 179(4) 4_565
N2 H2AC O1 0.85(4) 2.19(4) 3.016(5) 165(5) 2_645
O1W H1WA O4 0.90 1.84 2.693(4) 157.5 4_565
O1W H1WB O6 0.90 1.86 2.708(4) 155.9 4_665
O2W H2WA O3 0.90 1.81 2.692(4) 169.9 3_666
O2W H2WB O6 0.90 1.80 2.689(4) 167.6 4_665

loop_
_geom_torsion_atom_site_label_1
_geom_torsion_atom_site_label_2
_geom_torsion_atom_site_label_3
_geom_torsion_atom_site_label_4
_geom_torsion
_geom_torsion_site_symmetry_1
_geom_torsion_site_symmetry_4
O3 P1 O1 Ru1 -173.43(15) . .
O2 P1 O1 Ru1 -48.23(19) . .
C1 P1 O1 Ru1 68.6(2) . .
O4 Ru1 O1 P1 -64.39(17) . .
O2 Ru1 O1 P1 -159.9(11) 3_666 .
O5 Ru1 O1 P1 120.59(17) 3_666 .
Ru1 Ru1 O1 P1 25.42(15) 3_666 .
O3 P1 O2 Ru1 171.87(15) . 3_666
O1 P1 O2 Ru1 47.27(19) . 3_666
C1 P1 O2 Ru1 -69.6(2) . 3_666
O6 P2 O4 Ru1 174.06(17) . .
O5 P2 O4 Ru1 47.7(2) . .
C1 P2 O4 Ru1 -66.8(2) . .
O2 Ru1 O4 P2 -119.92(19) 3_666 .
O1 Ru1 O4 P2 65.33(19) . .
O5 Ru1 O4 P2 165.1(11) 3_666 .
Ru1 Ru1 O4 P2 -26.19(17) 3_666 .
O6 P2 O5 Ru1 -169.78(14) . 3_666
O4 P2 O5 Ru1 -43.62(18) . 3_666
C1 P2 O5 Ru1 70.4(2) . 3_666
O6 P2 C1 O7 -61.6(3) . .
O4 P2 C1 O7 177.1(3) . .
O5 P2 C1 O7 60.6(3) . .
O6 P2 C1 C2 56.1(4) . .
O4 P2 C1 C2 -65.2(3) . .
O5 P2 C1 C2 178.2(3) . .
O6 P2 C1 P1 179.6(2) . .
O4 P2 C1 P1 58.3(3) . .
O5 P2 C1 P1 -58.3(3) . .
O3 P1 C1 O7 58.8(3) . .
O2 P1 C1 O7 -62.4(3) . .
O1 P1 C1 O7 178.7(3) . .
O3 P1 C1 C2 -58.2(4) . .
O2 P1 C1 C2 -179.4(3) . .
O1 P1 C1 C2 61.7(4) . .
O3 P1 C1 P2 178.7(2) . .
O2 P1 C1 P2 57.5(3) . .
O1 P1 C1 P2 -61.4(3) . .
N1 C3 C4 C5 -58.2(7) . .
C3 C4 C5 C6 -59.6(7) . .
C4 C5 C6 N2 -170.5(5) . .
